data_9017864
loop_
_publ_author_name
'Talla, D.'
'Balla, M.'
'Aicher, C.'
'Lengauer, C. L.'
'Wildner, M.'

_publ_section_title
;
 Structural and spectroscopic study of the kieserite-dwornikite solid-solution
 series, (Mg,Ni)SO4*H2O, at ambient and low temperatures, with cosmochemical
 implications for icy moons and Mars
;
_journal_name_full 'American Mineralogist'
_journal_page_first 1472
_journal_page_last 1489
_journal_volume 105
_journal_year 2020
_chemical_compound_source Synthetic
_chemical_formula_sum 'H2 Mg0.764 Ni0.236 O5 S'
_chemical_name_mineral Kieserite
_space_group_IT_number 15
_space_group_name_Hall '-C 2yc'
_space_group_name_H-M_alt 'C 1 2/c 1'
_symmetry_space_group_name_H-M 'C 1 2/c 1'
_cell_angle_alpha 90
_cell_angle_beta 117.984
_cell_angle_gamma 90
_cell_length_a 6.8909
_cell_formula_units_Z 4
_cell_length_b 7.6222
_cell_length_c 7.5920
_cell_volume 352.137
_database_code_amcsd 0020992
_exptl_crystal_density_diffrn 2.763
_cod_data_source_file inputs/fixed/split/05883.cif
_cod_data_source_block 05883
_cod_original_formula_sum '(Ni.236 Mg.764) S O5 H2'
_cod_database_code 9017864

loop_
_space_group_symop_operation_xyz
x,y,z
1/2+x,1/2+y,z
x,-y,1/2+z
1/2+x,1/2-y,1/2+z
-x,y,1/2-z
1/2-x,1/2+y,1/2-z
-x,-y,-z
1/2-x,1/2-y,-z

loop_
_atom_site_aniso_label
_atom_site_aniso_U_11
_atom_site_aniso_U_22
_atom_site_aniso_U_33
_atom_site_aniso_U_12
_atom_site_aniso_U_13
_atom_site_aniso_U_23
Ni 0.00850 0.00920 0.01030 -0.00038 0.00367 0.00037
Mg 0.00850 0.00920 0.01030 -0.00038 0.00367 0.00037
S 0.00710 0.00889 0.01112 0.00000 0.00362 0.00000
O1 0.01000 0.01650 0.01780 0.00400 0.00510 0.00670
O2 0.01330 0.01250 0.01860 0.00110 0.00940 0.00490
O3 0.01040 0.01400 0.01310 0.00000 0.00520 0.00000

loop_
_atom_site_label
_atom_site_fract_x
_atom_site_fract_y
_atom_site_fract_z
_atom_site_occupancy
_atom_site_U_iso_or_equiv
Ni 0.00000 0.50000 0.00000 0.23600 0.00964
Mg 0.00000 0.50000 0.00000 0.76400 0.00964
S 0.00000 0.15535 0.25000 1.00000 0.00930
O1 0.17513 0.04528 0.39678 1.00000 0.01540
O2 0.09460 0.26806 0.15065 1.00000 0.01400
O3 0.00000 0.63410 0.25000 1.00000 0.01260
H 0.09200 0.68800 0.28600 1.00000 0.02600

loop_
_cod_related_entry_id
_cod_related_entry_database
_cod_related_entry_code
1 AMCSD 0020992
